data_1522505
loop_
_publ_author_name
'McMasters, O.D.'
'Gschneidner, K.A.jr.'

_publ_section_title
;
 Ytterbium-lead system
;
_journal_name_full 'Transactions of the Metallurgical Society of Aime'
_journal_page_first 781
_journal_page_last 785
_journal_volume 239
_journal_year 1967
_chemical_formula_sum 'Pb3 Yb5'
_space_group_IT_number 193
_symmetry_space_group_name_Hall '-P 6c 2'
_symmetry_space_group_name_H-M 'P 63/m c m'
_cell_angle_alpha 90
_cell_angle_beta 90
_cell_angle_gamma 120
_cell_formula_units_Z 2
_cell_length_a 9.325
_cell_length_b 9.325
_cell_length_c 6.929
_cell_volume 521.794
_citation_journal_id_ASTM TMSAAB
_cod_data_source_file McMasters_TMSAAB_1967_1720.cif
_cod_data_source_block Pb3Yb5
_cod_original_cell_volume 521.7937
_cod_database_code 1522505

loop_
_symmetry_equiv_pos_as_xyz
x,y,z
x-y,x,z+1/2
-y,x-y,z
-x,-y,z+1/2
-x+y,-x,z
y,-x+y,z+1/2
-y,-x,-z
x-y,-y,-z+1/2
x,x-y,-z
y,x,-z+1/2
-x+y,y,-z
-x,-x+y,-z+1/2
-x,-y,-z
-x+y,-x,-z-1/2
y,-x+y,-z
x,y,-z-1/2
x-y,x,-z
-y,x-y,-z-1/2
y,x,z
-x+y,y,z-1/2
-x,-x+y,z
-y,-x,z-1/2
x-y,-y,z
x,x-y,z-1/2

loop_
_atom_site_label
_atom_site_type_symbol
_atom_site_fract_x
_atom_site_fract_y
_atom_site_fract_z
_atom_site_occupancy
_atom_site_U_iso_or_equiv
Pb1 Pb 0.605 0 0.25 1 0.0
Yb1 Yb 0.3333 0.6667 0 1 0.0
Yb2 Yb 0.232 0 0.25 1 0.0
